data_2218492
loop_
_publ_author_name
'Johnston, Andrea'
'Florence, Alastair J.'
'Fabianni, Francesca J. A.'
'Shankland, Kenneth'
'Bedford, Colin T.'

_publ_section_title
;
 Cytenamide acetic acid solvate
;
_journal_coeditor_code OM2234
_journal_issue 6
_journal_name_full 'Acta Crystallographica Section E'
_journal_page_first o1175
_journal_page_last o1176
_journal_paper_doi 10.1107/S160053680801550X
_journal_volume 64
_journal_year 2008
_chemical_formula_iupac 'C16 H13 N O, C2 H4 O2'
_chemical_formula_moiety 'C16 H13 N O, C2 H4 O2'
_chemical_formula_sum 'C18 H17 N O3'
_chemical_formula_weight 295.34
_chemical_name_common 'cytenamide acetic acid solvate'
_chemical_name_systematic
;
5H-dibenzo[a,d]cycloheptatriene-5-carboxamide ethanoic acid solvate
;
_space_group_IT_number 14
_symmetry_cell_setting monoclinic
_symmetry_space_group_name_Hall '-P 2ybc'
_symmetry_space_group_name_H-M 'P 1 21/c 1'
_atom_sites_solution_hydrogens geom
_atom_sites_solution_primary direct
_audit_creation_method CRYSTALS_ver_12.85
_cell_angle_alpha 90
_cell_angle_beta 95.13(2)
_cell_angle_gamma 90
_cell_formula_units_Z 4
_cell_length_a 5.8726(17)
_cell_length_b 14.418(3)
_cell_length_c 18.182(4)
_cell_measurement_reflns_used 3006
_cell_measurement_temperature 160
_cell_measurement_theta_max 26
_cell_measurement_theta_min 3
_cell_volume 1533.3(6)
_computing_cell_refinement
;
CrysAlis CCD (Oxford Diffraction, 2007)
;
_computing_data_collection
;
CrysAlis CCD (Oxford Diffraction, 2007)
;
_computing_data_reduction
;
CrysAlis RED (Oxford Diffraction, 2007)
;
_computing_molecular_graphics 'PLATON (Spek, 2003) and ORTEP-3 (Farrugia, 1997)'
_computing_publication_material 'PLATON (Spek, 2003)'
_computing_structure_refinement 'CRYSTALS (Betteridge <i>et al.</i>,  2003)'
_computing_structure_solution 'SIR92 (Altomare <i>et al.</i>,  1994)'
_diffrn_ambient_temperature 160
_diffrn_detector_area_resol_mean 15.9745
_diffrn_measured_fraction_theta_full 0.999
_diffrn_measured_fraction_theta_max 0.999
_diffrn_measurement_device_type 'Oxford Diffraction Gemini'
_diffrn_measurement_method \w
_diffrn_radiation_monochromator graphite
_diffrn_radiation_type 'Mo K\a'
_diffrn_radiation_wavelength 0.71073
_diffrn_reflns_av_R_equivalents 0.0654
_diffrn_reflns_limit_h_max 7
_diffrn_reflns_limit_h_min -7
_diffrn_reflns_limit_k_max 17
_diffrn_reflns_limit_k_min -17
_diffrn_reflns_limit_l_max 21
_diffrn_reflns_limit_l_min -21
_diffrn_reflns_number 16235
_diffrn_reflns_reduction_process
;
 Scaled and merged with SORTAV
 R.H. Blessing, (1987) Cryst. Rev. 1, 3-58
 R.H. Blessing, (1989) J. Appl. Cryst. 22, 396-397
;
_diffrn_reflns_theta_full 25.233
_diffrn_reflns_theta_max 25.233
_diffrn_reflns_theta_min 2.656
_diffrn_standards_decay_% 0
_diffrn_standards_interval_count 0
_diffrn_standards_interval_time 0
_diffrn_standards_number 0
_exptl_absorpt_coefficient_mu 0.087
_exptl_absorpt_correction_T_max 0.99
_exptl_absorpt_correction_T_min 0.84
_exptl_absorpt_correction_type multi-scan
_exptl_absorpt_process_details
;
(CrysAlis RED; Oxford Diffraction, 2007)
;
_exptl_crystal_colour colourless
_exptl_crystal_density_diffrn 1.279
_exptl_crystal_density_method 'not measured'
_exptl_crystal_description needle
_exptl_crystal_F_000 624
_exptl_crystal_size_max 0.44
_exptl_crystal_size_mid 0.09
_exptl_crystal_size_min 0.06
_refine_diff_density_max 0.43
_refine_diff_density_min -0.37
_refine_ls_extinction_method None
_refine_ls_goodness_of_fit_ref 1.0816
_refine_ls_hydrogen_treatment constr
_refine_ls_matrix_type full
_refine_ls_number_parameters 199
_refine_ls_number_reflns 2759
_refine_ls_number_restraints 0
_refine_ls_R_factor_all 0.1235
_refine_ls_R_factor_gt 0.0890
_refine_ls_shift/su_max 0.000156
_refine_ls_structure_factor_coef Fsqd
_refine_ls_weighting_details
;
Method= Modified Sheldrick
w=1/[\s^2^(F^2^) + 3.15P],
where P=(max(Fo^2^,0) + 2Fc^2^)/3
;
_refine_ls_weighting_scheme calc
_refine_ls_wR_factor_all 0.1480
_refine_ls_wR_factor_gt 0.1384
_refine_ls_wR_factor_ref 0.1480
_reflns_number_gt 2025
_reflns_number_total 2759
_reflns_threshold_expression I>2\s(I)
_cod_data_source_file om2234.cif
_cod_data_source_block I
_cod_original_sg_symbol_H-M 'P 21/c'
_cod_original_formula_sum 'C18 H17 N1 O3'
_cod_database_code 2218492
_cod_database_fobs_code 2218492

loop_
_symmetry_equiv_pos_as_xyz
x,y,z
-x,-y,-z
-x,y+1/2,-z+1/2
x,-y+1/2,z+1/2

loop_
_atom_site_type_symbol
_atom_site_label
_atom_site_fract_x
_atom_site_fract_y
_atom_site_fract_z
_atom_site_U_iso_or_equiv
_atom_site_adp_type
_atom_site_occupancy
C C1 0.8743(7) 0.1556(2) 0.5586(2) 0.0377 Uani 1.0000
C C2 1.0683(7) 0.2065(3) 0.52488(19) 0.0394 Uani 1.0000
H H2 1.2072 0.1709 0.5395 0.0464 Uiso 1.0000
C C3 1.0494(7) 0.2106(2) 0.4415(2) 0.0359 Uani 1.0000
H H3 0.3643 0.6194 0.8262 0.0919 Uiso 1.0000
C C4 1.2134(7) 0.1675(3) 0.4031(2) 0.0434 Uani 1.0000
H H4 1.3362 0.1355 0.4291 0.0517 Uiso 1.0000
C C5 1.2009(8) 0.1694(3) 0.3270(2) 0.0489 Uani 1.0000
H H5 1.3155 0.1417 0.3023 0.0588 Uiso 1.0000
C C6 1.0206(8) 0.2134(3) 0.2876(2) 0.0492 Uani 1.0000
H H6 1.0115 0.2146 0.2361 0.0589 Uiso 1.0000
C C7 0.8543(8) 0.2557(3) 0.3251(2) 0.0479 Uani 1.0000
H H7 0.7287 0.2834 0.2980 0.0554 Uiso 1.0000
C C8 0.8695(7) 0.2579(2) 0.4025(2) 0.0391 Uani 1.0000
C C9 0.7017(8) 0.3120(3) 0.4383(2) 0.0500 Uani 1.0000
H H9 0.5540 0.3138 0.4140 0.0595 Uiso 1.0000
C C10 0.7341(8) 0.3609(3) 0.5012(2) 0.0548 Uani 1.0000
H H10 0.6062 0.3933 0.5149 0.0651 Uiso 1.0000
C C11 0.9405(9) 0.3695(3) 0.5504(2) 0.0537 Uani 1.0000
C C12 0.9797(11) 0.4529(3) 0.5910(3) 0.0745 Uani 1.0000
H H12 0.8701 0.4989 0.5867 0.0940 Uiso 1.0000
C C13 1.1748(15) 0.4673(4) 0.6361(3) 0.1040 Uani 1.0000
H H13 1.1957 0.5230 0.6618 0.1120 Uiso 1.0000
C C14 1.3377(12) 0.3999(5) 0.6437(3) 0.0924 Uani 1.0000
H H14 1.4716 0.4096 0.6745 0.1038 Uiso 1.0000
C C15 1.3053(9) 0.3160(3) 0.6066(2) 0.0620 Uani 1.0000
H H15 1.4196 0.2700 0.6121 0.0709 Uiso 1.0000
C C16 1.1082(8) 0.3006(3) 0.5609(2) 0.0448 Uani 1.0000
C C17 0.6177(7) 0.5488(3) 0.8287(2) 0.0425 Uani 1.0000
C C18 0.8000(7) 0.5266(3) 0.7809(2) 0.0554 Uani 1.0000
H H18a 0.9163 0.5730 0.7854 0.0834 Uiso 1.0000
H H18b 0.8713 0.4698 0.7965 0.0835 Uiso 1.0000
H H18c 0.7432 0.5218 0.7303 0.0833 Uiso 1.0000
O O1 0.8339(5) 0.17284(18) 0.62261(13) 0.0490 Uani 1.0000
O O2 0.6154(5) 0.52248(18) 0.89214(14) 0.0484 Uani 1.0000
O O3 0.4556(5) 0.6020(2) 0.79594(15) 0.0614 Uani 1.0000
N N1 0.7638(6) 0.0891(2) 0.51942(16) 0.0425 Uani 1.0000
H H1N 0.7870 0.0813 0.4727 0.0503 Uiso 1.0000
H H2N 0.6669 0.0546 0.5419 0.0502 Uiso 1.0000

loop_
_atom_site_aniso_label
_atom_site_aniso_U_11
_atom_site_aniso_U_22
_atom_site_aniso_U_33
_atom_site_aniso_U_12
_atom_site_aniso_U_13
_atom_site_aniso_U_23
C1 0.051(3) 0.0295(19) 0.030(2) -0.0027(18) -0.0055(18) 0.0048(16)
C2 0.046(2) 0.038(2) 0.032(2) -0.0007(18) -0.0058(18) 0.0005(17)
C3 0.049(2) 0.0252(18) 0.033(2) -0.0068(17) 0.0016(18) 0.0008(16)
C4 0.056(3) 0.038(2) 0.036(2) -0.0023(19) -0.001(2) -0.0003(18)
C5 0.061(3) 0.045(2) 0.041(2) -0.002(2) 0.009(2) -0.008(2)
C6 0.075(3) 0.044(2) 0.028(2) -0.004(2) 0.002(2) 0.0015(18)
C7 0.064(3) 0.040(2) 0.038(2) -0.002(2) -0.008(2) 0.0106(19)
C8 0.052(3) 0.030(2) 0.035(2) -0.0051(18) 0.0013(19) 0.0049(16)
C9 0.062(3) 0.038(2) 0.050(3) 0.004(2) 0.006(2) 0.013(2)
C10 0.079(3) 0.030(2) 0.059(3) 0.008(2) 0.029(3) 0.012(2)
C11 0.090(4) 0.038(2) 0.036(2) -0.014(2) 0.019(2) 0.0013(19)
C12 0.141(5) 0.041(3) 0.049(3) -0.023(3) 0.046(3) -0.005(2)
C13 0.207(9) 0.063(4) 0.049(3) -0.076(5) 0.053(5) -0.028(3)
C14 0.138(6) 0.100(5) 0.042(3) -0.083(5) 0.027(3) -0.023(3)
C15 0.082(4) 0.072(3) 0.032(2) -0.036(3) 0.007(2) -0.009(2)
C16 0.066(3) 0.040(2) 0.029(2) -0.017(2) 0.006(2) 0.0005(17)
C17 0.054(3) 0.034(2) 0.038(2) 0.0012(19) -0.007(2) -0.0052(18)
C18 0.062(3) 0.055(3) 0.048(3) 0.004(2) 0.000(2) -0.010(2)
O1 0.073(2) 0.0466(16) 0.0272(15) -0.0191(15) 0.0036(14) -0.0021(12)
O2 0.064(2) 0.0436(16) 0.0359(16) 0.0114(14) -0.0044(14) 0.0061(13)
O3 0.082(2) 0.067(2) 0.0351(16) 0.0330(18) 0.0035(15) 0.0077(14)
N1 0.064(2) 0.0351(18) 0.0269(17) -0.0113(16) -0.0012(16) 0.0012(14)

loop_
_atom_type_symbol
_atom_type_scat_dispersion_real
_atom_type_scat_dispersion_imag
_atom_type_scat_source
C 0.0033 0.0016 'International Tables Vol C 4.2.6.8 and 6.1.1.4'
H 0.0000 0.0000 'International Tables Vol C 4.2.6.8 and 6.1.1.4'
O 0.0106 0.0060 'International Tables Vol C 4.2.6.8 and 6.1.1.4'
N 0.0061 0.0033 'International Tables Vol C 4.2.6.8 and 6.1.1.4'

loop_
_geom_angle_atom_site_label_1
_geom_angle_atom_site_label_2
_geom_angle_atom_site_label_3
_geom_angle
_geom_angle_publ_flag
C17 O3 H3 111.00 no
H1N N1 H2N 122.00 no
C1 N1 H1N 120.00 no
C1 N1 H2N 118.00 no
N1 C1 C2 118.5(3) yes
O1 C1 N1 121.7(3) yes
O1 C1 C2 119.7(3) yes
C1 C2 C3 115.5(3) no
C3 C2 C16 113.2(3) no
C1 C2 C16 110.4(3) no
C4 C3 C8 119.4(3) no
C2 C3 C4 119.7(3) no
C2 C3 C8 120.9(3) no
C3 C4 C5 121.3(4) no
C4 C5 C6 120.0(4) no
C5 C6 C7 119.4(3) no
C6 C7 C8 121.4(4) no
C3 C8 C7 118.4(4) no
C7 C8 C9 118.4(4) no
C3 C8 C9 123.1(3) no
C8 C9 C10 127.8(4) no
C9 C10 C11 128.3(4) no
C10 C11 C12 118.9(4) no
C12 C11 C16 116.8(4) no
C10 C11 C16 124.3(4) no
C11 C12 C13 122.0(5) no
C12 C13 C14 119.8(5) no
C13 C14 C15 120.5(6) no
C14 C15 C16 120.2(5) no
C2 C16 C11 119.8(4) no
C11 C16 C15 120.6(4) no
C2 C16 C15 119.5(4) no
C1 C2 H2 106.00 no
C16 C2 H2 105.00 no
C3 C2 H2 106.00 no
C3 C4 H4 120.00 no
C5 C4 H4 119.00 no
C6 C5 H5 120.00 no
C4 C5 H5 120.00 no
C5 C6 H6 120.00 no
C7 C6 H6 120.00 no
C6 C7 H7 119.00 no
C8 C7 H7 120.00 no
C10 C9 H9 116.00 no
C8 C9 H9 116.00 no
C11 C10 H10 116.00 no
C9 C10 H10 116.00 no
C11 C12 H12 119.00 no
C13 C12 H12 119.00 no
C12 C13 H13 120.00 no
C14 C13 H13 120.00 no
C15 C14 H14 120.00 no
C13 C14 H14 120.00 no
C14 C15 H15 120.00 no
C16 C15 H15 120.00 no
O2 C17 C18 124.2(4) yes
O3 C17 C18 113.1(3) yes
O2 C17 O3 122.7(4) yes
C17 C18 H18A 110.00 no
C17 C18 H18B 110.00 no
C17 C18 H18C 112.00 no
H18A C18 H18B 107.00 no
H18A C18 H18C 109.00 no
H18B C18 H18C 109.00 no

loop_
_geom_bond_atom_site_label_1
_geom_bond_atom_site_label_2
_geom_bond_distance
_geom_bond_publ_flag
O1 C1 1.234(4) yes
O2 C17 1.216(5) yes
O3 C17 1.322(5) yes
O3 H3 0.8400 no
N1 C1 1.329(5) yes
N1 H1N 0.8800 no
N1 H2N 0.8800 no
C1 C2 1.529(6) no
C2 C16 1.516(6) no
C2 C3 1.511(5) no
C3 C8 1.397(5) no
C3 C4 1.386(6) no
C4 C5 1.379(5) no
C5 C6 1.379(6) no
C6 C7 1.382(6) no
C7 C8 1.403(5) no
C8 C9 1.455(6) no
C9 C10 1.343(5) no
C10 C11 1.446(6) no
C11 C16 1.400(7) no
C11 C12 1.419(6) no
C12 C13 1.364(10) no
C13 C14 1.362(10) no
C14 C15 1.390(8) no
C15 C16 1.381(6) no
C2 H2 0.9800 no
C4 H4 0.9500 no
C5 H5 0.9300 no
C6 H6 0.9300 no
C7 H7 0.9400 no
C9 H9 0.9400 no
C10 H10 0.9400 no
C12 H12 0.9200 no
C13 H13 0.9300 no
C14 H14 0.9300 no
C15 H15 0.9400 no
C17 C18 1.473(6) no
C18 H18A 0.9500 no
C18 H18B 0.9500 no
C18 H18C 0.9500 no

loop_
_geom_hbond_atom_site_label_D
_geom_hbond_atom_site_label_H
_geom_hbond_atom_site_label_A
_geom_hbond_site_symmetry_A
_geom_hbond_distance_DH
_geom_hbond_distance_HA
_geom_hbond_distance_DA
_geom_hbond_angle_DHA
_geom_hbond_publ_flag
N1 H1N O2 4_554 0.88 2.27 2.888(4) 128 yes
N1 H2N O2 3_646 0.88 2.18 3.018(4) 158 yes
O3 H3 O1 3_656 0.84 1.73 2.565(4) 169 yes

loop_
_geom_torsion_atom_site_label_1
_geom_torsion_atom_site_label_2
_geom_torsion_atom_site_label_3
_geom_torsion_atom_site_label_4
_geom_torsion
_geom_torsion_publ_flag
O1 C1 C2 C3 -157.1(3) no
O1 C1 C2 C16 -27.1(5) no
N1 C1 C2 C3 27.5(5) no
N1 C1 C2 C16 157.4(3) no
C1 C2 C3 C4 -116.5(4) no
C1 C2 C3 C8 64.0(4) no
C16 C2 C3 C4 114.9(4) no
C16 C2 C3 C8 -64.6(5) no
C1 C2 C16 C11 -67.0(5) no
C1 C2 C16 C15 110.0(4) no
C3 C2 C16 C11 64.2(5) no
C3 C2 C16 C15 -118.8(4) no
C2 C3 C4 C5 179.6(4) no
C8 C3 C4 C5 -0.8(6) no
C2 C3 C8 C7 -177.0(4) no
C2 C3 C8 C9 5.2(5) no
C4 C3 C8 C7 3.5(5) no
C4 C3 C8 C9 -174.3(4) no
C3 C4 C5 C6 -1.1(7) no
C4 C5 C6 C7 0.3(7) no
C5 C6 C7 C8 2.5(7) no
C6 C7 C8 C3 -4.4(6) no
C6 C7 C8 C9 173.5(4) no
C3 C8 C9 C10 33.2(6) no
C7 C8 C9 C10 -144.6(4) no
C8 C9 C10 C11 -2.4(7) no
C9 C10 C11 C12 149.6(5) no
C9 C10 C11 C16 -30.0(7) no
C10 C11 C12 C13 -177.3(5) no
C16 C11 C12 C13 2.4(8) no
C10 C11 C16 C2 -5.9(6) no
C10 C11 C16 C15 177.2(4) no
C12 C11 C16 C2 174.4(4) no
C12 C11 C16 C15 -2.5(6) no
C11 C12 C13 C14 -0.8(9) no
C12 C13 C14 C15 -0.9(9) no
C13 C14 C15 C16 0.8(8) no
C14 C15 C16 C2 -175.9(4) no
C14 C15 C16 C11 1.0(7) no

loop_
_cod_related_entry_id
_cod_related_entry_database
_cod_related_entry_code
1 ChemSpider 30655509
